data_2239985
loop_
_publ_author_name
'Raghuvarman, B.'
'Sivakumar, R.'
'Thanikachalam, V.'
'Aravindhan, S.'

_publ_section_title
;
 Crystal structures of
 (<i>E</i>)-(3-ethyl-1-methyl-2,6-diphenylpiperidin-4-ylidene)amino phenyl
 carbonate and
 (<i>E</i>)-(3-isopropyl-1-methyl-2,6-diphenylpiperidin-4-ylidene)amino
 phenyl carbonate
;
_journal_coeditor_code SU2763
_journal_issue 10
_journal_name_full 'Acta Crystallographica Section E'
_journal_page_first 199
_journal_page_last 202
_journal_paper_doi 10.1107/S1600536814018893
_journal_volume 70
_journal_year 2014
_chemical_formula_iupac 'C27 H28 N2 O3'
_chemical_formula_moiety 'C27 H28 N2 O3'
_chemical_formula_sum 'C27 H28 N2 O3'
_chemical_formula_weight 428.51
_chemical_name_systematic
;
(<i>E</i>)-(3-Ethyl-1-methyl-2,6-diphenylpiperidin-4-ylidene)amino phenyl
carbonate
;
_space_group_crystal_system monoclinic
_space_group_IT_number 14
_space_group_name_Hall '-P 2ybc'
_space_group_name_H-M_alt 'P 1 21/c 1'
_symmetry_space_group_name_Hall '-P 2ybc'
_symmetry_space_group_name_H-M 'P 1 21/c 1'
_atom_sites_solution_hydrogens geom
_atom_sites_solution_primary direct
_atom_sites_solution_secondary difmap
_audit_creation_method SHELXL-2013
_cell_angle_alpha 90
_cell_angle_beta 107.216(2)
_cell_angle_gamma 90
_cell_formula_units_Z 4
_cell_length_a 9.3844(5)
_cell_length_b 17.8121(8)
_cell_length_c 14.4077(7)
_cell_measurement_reflns_used 3960
_cell_measurement_temperature 293(2)
_cell_measurement_theta_max 29.21
_cell_measurement_theta_min 2.27
_cell_volume 2300.4(2)
_computing_cell_refinement '<i>SAINT</i> (Bruker, 2008)'
_computing_data_collection '<i>APEX2</i> (Bruker, 2008)'
_computing_data_reduction '<i>SAINT</i> (Bruker, 2008)'
_computing_molecular_graphics '<i>PLATON</i> (Spek, 2009)'
_computing_publication_material '<i>SHELXL97</i> (Sheldrick, 2008) and <i>PLATON</i> (Spek, 2009)'
_computing_structure_refinement '<i>SHELXL2013</i> (Sheldrick, 2008)'
_computing_structure_solution '<i>SHELXS97</i> (Sheldrick, 2008)'
_diffrn_ambient_temperature 293(2)
_diffrn_measured_fraction_theta_full 0.999
_diffrn_measured_fraction_theta_max 0.997
_diffrn_measurement_device_type 'Bruker SMART APEXII CCD'
_diffrn_measurement_method '\w and \f scans'
_diffrn_radiation_monochromator graphite
_diffrn_radiation_source 'fine-focus sealed tube'
_diffrn_radiation_type MoK\a
_diffrn_radiation_wavelength 0.71073
_diffrn_reflns_av_R_equivalents 0.0377
_diffrn_reflns_av_sigmaI/netI 0.0362
_diffrn_reflns_limit_h_max 12
_diffrn_reflns_limit_h_min -11
_diffrn_reflns_limit_k_max 24
_diffrn_reflns_limit_k_min -14
_diffrn_reflns_limit_l_max 18
_diffrn_reflns_limit_l_min -19
_diffrn_reflns_number 27700
_diffrn_reflns_theta_full 25.242
_diffrn_reflns_theta_max 29.211
_diffrn_reflns_theta_min 2.272
_exptl_absorpt_coefficient_mu 0.081
_exptl_absorpt_correction_T_max 0.985
_exptl_absorpt_correction_T_min 0.979
_exptl_absorpt_correction_type multi-scan
_exptl_absorpt_process_details '(<i>SADABS</i>; Bruker, 2008)'
_exptl_crystal_colour colourless
_exptl_crystal_density_diffrn 1.237
_exptl_crystal_description Block
_exptl_crystal_F_000 912
_exptl_crystal_size_max 0.26
_exptl_crystal_size_mid 0.23
_exptl_crystal_size_min 0.19
_refine_diff_density_max 0.175
_refine_diff_density_min -0.210
_refine_ls_extinction_method none
_refine_ls_goodness_of_fit_ref 1.037
_refine_ls_hydrogen_treatment constr
_refine_ls_matrix_type full
_refine_ls_number_parameters 291
_refine_ls_number_reflns 6225
_refine_ls_number_restraints 0
_refine_ls_restrained_S_all 1.037
_refine_ls_R_factor_all 0.0819
_refine_ls_R_factor_gt 0.0472
_refine_ls_shift/su_max 0.001
_refine_ls_shift/su_mean 0.000
_refine_ls_structure_factor_coef Fsqd
_refine_ls_weighting_details 'w=1/[\s^2^(Fo^2^)+(0.0560P)^2^+0.3180P] where P=(Fo^2^+2Fc^2^)/3'
_refine_ls_weighting_scheme calc
_refine_ls_wR_factor_gt 0.1159
_refine_ls_wR_factor_ref 0.1323
_reflns_number_gt 3960
_reflns_number_total 6225
_reflns_threshold_expression I>2\s(I)
_cod_data_source_file su2763sup1.cif
_cod_data_source_block I
_cod_database_code 2239985
_cod_database_fobs_code 2239985
_shelx_space_group_comment
;
The symmetry employed for this shelxl refinement is uniquely defined
by the following loop, which should always be used as a source of
symmetry information in preference to the above space-group names.
They are only intended as comments.
;

loop_
_space_group_symop_operation_xyz
'x, y, z'
'-x, y+1/2, -z+1/2'
'-x, -y, -z'
'x, -y-1/2, z-1/2'

loop_
_atom_site_type_symbol
_atom_site_label
_atom_site_fract_x
_atom_site_fract_y
_atom_site_fract_z
_atom_site_U_iso_or_equiv
_atom_site_adp_type
_atom_site_calc_flag
_atom_site_occupancy
O O1 0.16033(13) 0.69157(5) 0.23258(7) 0.0559(3) Uani d 1
O O2 0.18007(13) 0.60763(6) 0.11987(8) 0.0600(3) Uani d 1
O O3 0.10502(13) 0.57830(5) 0.25107(7) 0.0532(3) Uani d 1
N N1 0.43390(12) 0.91971(5) 0.30173(7) 0.0375(3) Uani d 1
N N2 0.16780(14) 0.75070(6) 0.16364(8) 0.0465(3) Uani d 1
C C2 0.40986(16) 0.85353(7) 0.35561(9) 0.0390(3) Uani d 1
H H2 0.3156 0.8600 0.3709 0.047 Uiso calc 1
C C3 0.39791(17) 0.78357(7) 0.29349(10) 0.0453(3) Uani d 1
H H3A 0.4928 0.7742 0.2816 0.054 Uiso calc 1
H H3B 0.3749 0.7407 0.3279 0.054 Uiso calc 1
C C4 0.27994(15) 0.79261(7) 0.19955(9) 0.0371(3) Uani d 1
C C5 0.29438(15) 0.86167(7) 0.14267(9) 0.0359(3) Uani d 1
H H5 0.3881 0.8570 0.1262 0.043 Uiso calc 1
C C6 0.31051(15) 0.93034(7) 0.21098(9) 0.0363(3) Uani d 1
H H6 0.2174 0.9363 0.2279 0.044 Uiso calc 1
C C7 0.33626(15) 1.00074(7) 0.15954(9) 0.0382(3) Uani d 1
C C8 0.46668(19) 1.01047(8) 0.13590(13) 0.0562(4) Uani d 1
H H8 0.5403 0.9738 0.1529 0.067 Uiso calc 1
C C9 0.4899(2) 1.07381(9) 0.08742(15) 0.0679(5) Uani d 1
H H9 0.5788 1.0793 0.0720 0.081 Uiso calc 1
C C10 0.3841(2) 1.12844(9) 0.06185(12) 0.0635(5) Uani d 1
H H10 0.3999 1.1708 0.0285 0.076 Uiso calc 1
C C11 0.2546(2) 1.12046(9) 0.08567(13) 0.0639(5) Uani d 1
H H11 0.1824 1.1579 0.0691 0.077 Uiso calc 1
C C12 0.23004(18) 1.05686(8) 0.13439(12) 0.0530(4) Uani d 1
H H12 0.1414 1.0520 0.1503 0.064 Uiso calc 1
C C13 0.53352(16) 0.84251(7) 0.44998(9) 0.0388(3) Uani d 1
C C14 0.49950(18) 0.83362(8) 0.53594(10) 0.0473(4) Uani d 1
H H14 0.4008 0.8364 0.5365 0.057 Uiso calc 1
C C15 0.6124(2) 0.82040(8) 0.62192(11) 0.0625(5) Uani d 1
H H15 0.5894 0.8147 0.6800 0.075 Uiso calc 1
C C16 0.7582(2) 0.81580(9) 0.62077(13) 0.0657(5) Uani d 1
H H16 0.8340 0.8065 0.6780 0.079 Uiso calc 1
C C17 0.7913(2) 0.82486(10) 0.53564(14) 0.0670(5) Uani d 1
H H17 0.8899 0.8218 0.5350 0.080 Uiso calc 1
C C18 0.68084(17) 0.83849(9) 0.45091(12) 0.0542(4) Uani d 1
H H18 0.7053 0.8451 0.3934 0.065 Uiso calc 1
C C19 0.17030(17) 0.87159(8) 0.04765(10) 0.0471(4) Uani d 1
H H19A 0.0751 0.8691 0.0612 0.057 Uiso calc 1
H H19B 0.1788 0.9213 0.0222 0.057 Uiso calc 1
C C20 0.1705(2) 0.81423(9) -0.02984(11) 0.0596(4) Uani d 1
H H20A 0.1415 0.7662 -0.0112 0.089 Uiso calc 1
H H20B 0.2688 0.8108 -0.0370 0.089 Uiso calc 1
H H20C 0.1013 0.8294 -0.0905 0.089 Uiso calc 1
C C21 0.15176(16) 0.62395(8) 0.19180(10) 0.0438(3) Uani d 1
C C22 0.08654(16) 0.50144(7) 0.22919(10) 0.0415(3) Uani d 1
C C23 0.14142(17) 0.45367(8) 0.30599(11) 0.0482(4) Uani d 1
H H23 0.1928 0.4723 0.3670 0.058 Uiso calc 1
C C24 0.11922(19) 0.37755(9) 0.29127(13) 0.0585(4) Uani d 1
H H24 0.1565 0.3443 0.3425 0.070 Uiso calc 1
C C25 0.0423(2) 0.35073(9) 0.20119(13) 0.0602(4) Uani d 1
H H25 0.0282 0.2993 0.1914 0.072 Uiso calc 1
C C26 -0.01384(19) 0.39930(9) 0.12579(12) 0.0569(4) Uani d 1
H H26 -0.0666 0.3807 0.0650 0.068 Uiso calc 1
C C27 0.00697(18) 0.47570(9) 0.13886(11) 0.0501(4) Uani d 1
H H27 -0.0319 0.5089 0.0878 0.060 Uiso calc 1
C C28 0.4511(2) 0.98690(8) 0.36280(12) 0.0626(5) Uani d 1
H H28A 0.5327 0.9799 0.4208 0.094 Uiso calc 1
H H28B 0.3610 0.9953 0.3799 0.094 Uiso calc 1
H H28C 0.4707 1.0295 0.3277 0.094 Uiso calc 1

loop_
_atom_site_aniso_label
_atom_site_aniso_U_11
_atom_site_aniso_U_22
_atom_site_aniso_U_33
_atom_site_aniso_U_12
_atom_site_aniso_U_13
_atom_site_aniso_U_23
O1 0.0890(8) 0.0416(5) 0.0359(5) -0.0271(5) 0.0166(5) -0.0001(4)
O2 0.0821(8) 0.0514(6) 0.0578(7) -0.0071(6) 0.0380(6) 0.0024(5)
O3 0.0821(8) 0.0388(5) 0.0433(6) -0.0189(5) 0.0258(5) -0.0009(4)
N1 0.0464(7) 0.0291(5) 0.0335(6) -0.0036(4) 0.0064(5) -0.0026(4)
N2 0.0644(8) 0.0388(6) 0.0338(6) -0.0162(5) 0.0108(6) 0.0036(5)
C2 0.0427(8) 0.0385(7) 0.0345(7) -0.0017(5) 0.0093(6) 0.0008(5)
C3 0.0546(9) 0.0320(6) 0.0412(8) -0.0042(6) 0.0016(7) 0.0017(5)
C4 0.0474(8) 0.0297(6) 0.0326(7) -0.0037(5) 0.0095(6) -0.0024(5)
C5 0.0422(7) 0.0313(6) 0.0333(7) -0.0044(5) 0.0096(6) 0.0002(5)
C6 0.0408(7) 0.0315(6) 0.0359(7) -0.0017(5) 0.0102(6) 0.0001(5)
C7 0.0438(8) 0.0314(6) 0.0360(7) -0.0048(5) 0.0065(6) -0.0015(5)
C8 0.0524(9) 0.0402(8) 0.0786(12) -0.0015(7) 0.0235(8) 0.0087(7)
C9 0.0704(12) 0.0517(10) 0.0873(13) -0.0166(8) 0.0323(10) 0.0092(9)
C10 0.0814(13) 0.0418(8) 0.0566(10) -0.0190(8) 0.0036(9) 0.0108(7)
C11 0.0665(11) 0.0374(8) 0.0730(11) 0.0046(7) -0.0019(9) 0.0115(7)
C12 0.0497(9) 0.0410(8) 0.0653(10) 0.0018(6) 0.0124(8) 0.0048(7)
C13 0.0453(8) 0.0331(6) 0.0352(7) -0.0026(5) 0.0074(6) -0.0018(5)
C14 0.0579(9) 0.0423(7) 0.0401(8) -0.0046(6) 0.0122(7) -0.0001(6)
C15 0.0953(15) 0.0496(9) 0.0355(8) -0.0136(9) 0.0081(9) 0.0062(6)
C16 0.0688(12) 0.0492(9) 0.0561(11) -0.0042(8) -0.0172(9) 0.0078(7)
C17 0.0482(10) 0.0697(11) 0.0708(13) -0.0006(8) -0.0012(9) -0.0033(9)
C18 0.0470(9) 0.0641(10) 0.0480(9) -0.0041(7) 0.0087(7) -0.0036(7)
C19 0.0609(9) 0.0394(7) 0.0355(7) -0.0061(6) 0.0056(7) 0.0029(5)
C20 0.0873(13) 0.0545(9) 0.0352(8) -0.0124(8) 0.0155(8) -0.0038(6)
C21 0.0478(8) 0.0434(7) 0.0368(7) -0.0118(6) 0.0074(6) 0.0035(6)
C22 0.0476(8) 0.0368(7) 0.0433(8) -0.0100(6) 0.0185(6) -0.0007(5)
C23 0.0514(9) 0.0485(8) 0.0426(8) -0.0086(7) 0.0106(7) 0.0026(6)
C24 0.0666(11) 0.0449(8) 0.0633(11) 0.0009(8) 0.0183(9) 0.0089(7)
C25 0.0719(11) 0.0402(8) 0.0738(12) -0.0086(7) 0.0296(10) -0.0065(7)
C26 0.0642(10) 0.0581(9) 0.0509(9) -0.0185(8) 0.0209(8) -0.0134(7)
C27 0.0573(9) 0.0504(8) 0.0426(8) -0.0108(7) 0.0149(7) 0.0022(6)
C28 0.0921(13) 0.0391(8) 0.0456(9) -0.0018(8) 0.0035(9) -0.0097(6)

loop_
_atom_type_symbol
_atom_type_description
_atom_type_scat_dispersion_real
_atom_type_scat_dispersion_imag
_atom_type_scat_source
C C 0.0033 0.0016 'International Tables Vol C Tables 4.2.6.8 and 6.1.1.4'
H H 0.0000 0.0000 'International Tables Vol C Tables 4.2.6.8 and 6.1.1.4'
N N 0.0061 0.0033 'International Tables Vol C Tables 4.2.6.8 and 6.1.1.4'
O O 0.0106 0.0060 'International Tables Vol C Tables 4.2.6.8 and 6.1.1.4'

loop_
_geom_angle_atom_site_label_1
_geom_angle_atom_site_label_2
_geom_angle_atom_site_label_3
_geom_angle
C21 O1 N2 111.10(10)
C21 O3 C22 119.30(11)
C2 N1 C28 110.22(11)
C2 N1 C6 111.60(10)
C28 N1 C6 110.12(10)
C4 N2 O1 110.32(10)
N1 C2 C13 112.46(10)
N1 C2 C3 110.12(11)
C13 C2 C3 109.00(11)
N1 C2 H2 108.4
C13 C2 H2 108.4
C3 C2 H2 108.4
C4 C3 C2 110.73(11)
C4 C3 H3A 109.5
C2 C3 H3A 109.5
C4 C3 H3B 109.5
C2 C3 H3B 109.5
H3A C3 H3B 108.1
N2 C4 C3 127.85(12)
N2 C4 C5 117.13(11)
C3 C4 C5 114.98(11)
C4 C5 C19 114.59(11)
C4 C5 C6 107.87(10)
C19 C5 C6 112.62(11)
C4 C5 H5 107.1
C19 C5 H5 107.1
C6 C5 H5 107.1
N1 C6 C7 110.03(10)
N1 C6 C5 111.35(10)
C7 C6 C5 110.07(10)
N1 C6 H6 108.4
C7 C6 H6 108.4
C5 C6 H6 108.4
C8 C7 C12 118.01(13)
C8 C7 C6 120.60(12)
C12 C7 C6 121.39(13)
C7 C8 C9 120.97(15)
C7 C8 H8 119.5
C9 C8 H8 119.5
C10 C9 C8 120.72(18)
C10 C9 H9 119.6
C8 C9 H9 119.6
C9 C10 C11 119.35(15)
C9 C10 H10 120.3
C11 C10 H10 120.3
C10 C11 C12 120.40(15)
C10 C11 H11 119.8
C12 C11 H11 119.8
C7 C12 C11 120.54(16)
C7 C12 H12 119.7
C11 C12 H12 119.7
C14 C13 C18 118.92(13)
C14 C13 C2 120.12(13)
C18 C13 C2 120.92(13)
C13 C14 C15 120.16(16)
C13 C14 H14 119.9
C15 C14 H14 119.9
C16 C15 C14 119.82(16)
C16 C15 H15 120.1
C14 C15 H15 120.1
C17 C16 C15 119.78(15)
C17 C16 H16 120.1
C15 C16 H16 120.1
C16 C17 C18 120.69(18)
C16 C17 H17 119.7
C18 C17 H17 119.7
C17 C18 C13 120.63(17)
C17 C18 H18 119.7
C13 C18 H18 119.7
C20 C19 C5 114.67(13)
C20 C19 H19A 108.6
C5 C19 H19A 108.6
C20 C19 H19B 108.6
C5 C19 H19B 108.6
H19A C19 H19B 107.6
C19 C20 H20A 109.5
C19 C20 H20B 109.5
H20A C20 H20B 109.5
C19 C20 H20C 109.5
H20A C20 H20C 109.5
H20B C20 H20C 109.5
O2 C21 O1 127.61(13)
O2 C21 O3 127.59(13)
O1 C21 O3 104.79(12)
C23 C22 C27 121.81(13)
C23 C22 O3 115.62(12)
C27 C22 O3 122.32(13)
C22 C23 C24 118.89(14)
C22 C23 H23 120.6
C24 C23 H23 120.6
C25 C24 C23 120.11(15)
C25 C24 H24 119.9
C23 C24 H24 119.9
C26 C25 C24 120.20(15)
C26 C25 H25 119.9
C24 C25 H25 119.9
C25 C26 C27 120.68(15)
C25 C26 H26 119.7
C27 C26 H26 119.7
C22 C27 C26 118.28(14)
C22 C27 H27 120.9
C26 C27 H27 120.9
N1 C28 H28A 109.5
N1 C28 H28B 109.5
H28A C28 H28B 109.5
N1 C28 H28C 109.5
H28A C28 H28C 109.5
H28B C28 H28C 109.5

loop_
_geom_bond_atom_site_label_1
_geom_bond_atom_site_label_2
_geom_bond_distance
O1 C21 1.3320(17)
O1 N2 1.4635(14)
O2 C21 1.1798(17)
O3 C21 1.3433(17)
O3 C22 1.4041(16)
N1 C2 1.4651(16)
N1 C28 1.4658(17)
N1 C6 1.4799(16)
N2 C4 1.2690(17)
C2 C13 1.5166(18)
C2 C3 1.5188(18)
C2 H2 0.9800
C3 C4 1.4820(18)
C3 H3A 0.9700
C3 H3B 0.9700
C4 C5 1.5062(17)
C5 C19 1.5224(18)
C5 C6 1.5490(17)
C5 H5 0.9800
C6 C7 1.5120(17)
C6 H6 0.9800
C7 C8 1.375(2)
C7 C12 1.382(2)
C8 C9 1.378(2)
C8 H8 0.9300
C9 C10 1.361(3)
C9 H9 0.9300
C10 C11 1.365(3)
C10 H10 0.9300
C11 C12 1.388(2)
C11 H11 0.9300
C12 H12 0.9300
C13 C14 1.376(2)
C13 C18 1.380(2)
C14 C15 1.391(2)
C14 H14 0.9300
C15 C16 1.376(3)
C15 H15 0.9300
C16 C17 1.361(3)
C16 H16 0.9300
C17 C18 1.369(2)
C17 H17 0.9300
C18 H18 0.9300
C19 C20 1.514(2)
C19 H19A 0.9700
C19 H19B 0.9700
C20 H20A 0.9600
C20 H20B 0.9600
C20 H20C 0.9600
C22 C23 1.370(2)
C22 C27 1.373(2)
C23 C24 1.379(2)
C23 H23 0.9300
C24 C25 1.371(2)
C24 H24 0.9300
C25 C26 1.366(2)
C25 H25 0.9300
C26 C27 1.380(2)
C26 H26 0.9300
C27 H27 0.9300
C28 H28A 0.9600
C28 H28B 0.9600
C28 H28C 0.9600

loop_
_geom_hbond_atom_site_label_D
_geom_hbond_atom_site_label_H
_geom_hbond_atom_site_label_A
_geom_hbond_site_symmetry_A
_geom_hbond_distance_DH
_geom_hbond_distance_HA
_geom_hbond_distance_DA
_geom_hbond_angle_DHA
C26 H26 O2 3_565 0.93 2.57 3.422(2) 153
C6 H6 Cg4 2_746 0.98 2.99 3.959(2) 170
C10 H10 Cg3 2_646 0.93 2.96 3.824(2) 155

loop_
_geom_torsion_atom_site_label_1
_geom_torsion_atom_site_label_2
_geom_torsion_atom_site_label_3
_geom_torsion_atom_site_label_4
_geom_torsion
C21 O1 N2 C4 -126.57(13)
C28 N1 C2 C13 -56.10(15)
C6 N1 C2 C13 -178.80(11)
C28 N1 C2 C3 -177.89(12)
C6 N1 C2 C3 59.41(14)
N1 C2 C3 C4 -55.11(16)
C13 C2 C3 C4 -178.92(12)
O1 N2 C4 C3 4.5(2)
O1 N2 C4 C5 -173.17(11)
C2 C3 C4 N2 -124.04(15)
C2 C3 C4 C5 53.71(17)
N2 C4 C5 C19 -0.37(18)
C3 C4 C5 C19 -178.37(12)
N2 C4 C5 C6 125.92(13)
C3 C4 C5 C6 -52.08(15)
C2 N1 C6 C7 177.77(11)
C28 N1 C6 C7 55.01(15)
C2 N1 C6 C5 -59.91(14)
C28 N1 C6 C5 177.34(12)
C4 C5 C6 N1 53.75(14)
C19 C5 C6 N1 -178.81(11)
C4 C5 C6 C7 176.05(11)
C19 C5 C6 C7 -56.51(15)
N1 C6 C7 C8 55.30(17)
C5 C6 C7 C8 -67.78(16)
N1 C6 C7 C12 -125.07(14)
C5 C6 C7 C12 111.85(15)
C12 C7 C8 C9 -0.9(2)
C6 C7 C8 C9 178.77(15)
C7 C8 C9 C10 0.1(3)
C8 C9 C10 C11 0.7(3)
C9 C10 C11 C12 -0.8(3)
C8 C7 C12 C11 0.8(2)
C6 C7 C12 C11 -178.85(13)
C10 C11 C12 C7 0.0(2)
N1 C2 C13 C14 127.86(13)
C3 C2 C13 C14 -109.72(14)
N1 C2 C13 C18 -54.52(16)
C3 C2 C13 C18 67.90(16)
C18 C13 C14 C15 -0.3(2)
C2 C13 C14 C15 177.33(12)
C13 C14 C15 C16 -0.4(2)
C14 C15 C16 C17 0.6(2)
C15 C16 C17 C18 0.0(3)
C16 C17 C18 C13 -0.7(3)
C14 C13 C18 C17 0.9(2)
C2 C13 C18 C17 -176.78(14)
C4 C5 C19 C20 -68.43(17)
C6 C5 C19 C20 167.77(12)
N2 O1 C21 O2 16.9(2)
N2 O1 C21 O3 -163.60(11)
C22 O3 C21 O2 0.5(2)
C22 O3 C21 O1 -178.97(12)
C21 O3 C22 C23 135.67(14)
C21 O3 C22 C27 -50.0(2)
C27 C22 C23 C24 1.7(2)
O3 C22 C23 C24 176.06(14)
C22 C23 C24 C25 -0.5(2)
C23 C24 C25 C26 -0.6(3)
C24 C25 C26 C27 0.5(3)
C23 C22 C27 C26 -1.7(2)
O3 C22 C27 C26 -175.70(14)
C25 C26 C27 C22 0.6(2)
